data_2228969
loop_
_publ_author_name
'Wang, Ping-An'
'Gao, Jun-Ping'
'Liu, Peng'

_publ_section_title
;
 2,2-Dichloro-1-(4-methylphenyl)ethanone
;
_journal_coeditor_code BT5447
_journal_issue 2
_journal_name_full 'Acta Crystallographica Section E'
_journal_page_first o337
_journal_paper_doi 10.1107/S1600536811000134
_journal_volume 67
_journal_year 2011
_chemical_formula_iupac 'C9 H8 Cl2 O'
_chemical_formula_moiety 'C9 H8 Cl2 O'
_chemical_formula_sum 'C9 H8 Cl2 O'
_chemical_formula_weight 203.05
_chemical_name_systematic
;
2,2-Dichloro-1-(4-methylphenyl)ethanone
;
_space_group_IT_number 14
_symmetry_cell_setting monoclinic
_symmetry_space_group_name_Hall '-P 2ybc'
_symmetry_space_group_name_H-M 'P 1 21/c 1'
_atom_sites_solution_hydrogens geom
_atom_sites_solution_primary direct
_atom_sites_solution_secondary difmap
_audit_creation_method SHELXL-97
_cell_angle_alpha 90.00
_cell_angle_beta 92.921(9)
_cell_angle_gamma 90.00
_cell_formula_units_Z 4
_cell_length_a 6.650(5)
_cell_length_b 9.959(7)
_cell_length_c 14.475(11)
_cell_measurement_temperature 296(2)
_cell_measurement_theta_max 25.09
_cell_measurement_theta_min 2.48
_cell_volume 957.4(12)
_computing_cell_refinement 'SAINT (Bruker, 2008)'
_computing_data_collection 'APEX2 (Bruker, 2008)'
_computing_data_reduction 'SAINT (Bruker, 2008)'
_computing_molecular_graphics 'SHELXTL (Sheldrick, 2008)'
_computing_publication_material
;
<i>Mercury</i> (Macrae <i>et al.</i>, 2006) and <i>ORTEP-3</i>
(Farrugia, 1997)
;
_computing_structure_refinement 'SHELXL97 (Sheldrick, 2008)'
_computing_structure_solution 'SHELXS97 (Sheldrick, 2008)'
_diffrn_ambient_temperature 296(2)
_diffrn_measured_fraction_theta_full 0.999
_diffrn_measured_fraction_theta_max 0.999
_diffrn_measurement_device_type 'Bruker SMART APEX CCD area-detector'
_diffrn_measurement_method '\f and \w'
_diffrn_radiation_monochromator graphite
_diffrn_radiation_source 'fine-focus sealed tube'
_diffrn_radiation_type MoK\a
_diffrn_radiation_wavelength 0.71073
_diffrn_reflns_av_R_equivalents 0.0611
_diffrn_reflns_av_sigmaI/netI 0.0632
_diffrn_reflns_limit_h_max 7
_diffrn_reflns_limit_h_min -7
_diffrn_reflns_limit_k_max 9
_diffrn_reflns_limit_k_min -11
_diffrn_reflns_limit_l_max 15
_diffrn_reflns_limit_l_min -17
_diffrn_reflns_number 4496
_diffrn_reflns_theta_full 25.09
_diffrn_reflns_theta_max 25.09
_diffrn_reflns_theta_min 2.48
_exptl_absorpt_coefficient_mu 0.625
_exptl_absorpt_correction_T_max 0.9198
_exptl_absorpt_correction_T_min 0.8259
_exptl_absorpt_correction_type multi-scan
_exptl_absorpt_process_details '(<i>SADABS</i>; Bruker, 2005)'
_exptl_crystal_colour colorless
_exptl_crystal_density_diffrn 1.409
_exptl_crystal_density_method 'not measured'
_exptl_crystal_description block
_exptl_crystal_F_000 416
_exptl_crystal_size_max 0.32
_exptl_crystal_size_mid 0.26
_exptl_crystal_size_min 0.14
_refine_diff_density_max 0.210
_refine_diff_density_min -0.271
_refine_ls_extinction_method none
_refine_ls_goodness_of_fit_ref 1.031
_refine_ls_hydrogen_treatment constr
_refine_ls_matrix_type full
_refine_ls_number_parameters 110
_refine_ls_number_reflns 1694
_refine_ls_number_restraints 0
_refine_ls_restrained_S_all 1.031
_refine_ls_R_factor_all 0.1142
_refine_ls_R_factor_gt 0.0537
_refine_ls_shift/su_max 0.000
_refine_ls_shift/su_mean 0.000
_refine_ls_structure_factor_coef Fsqd
_refine_ls_weighting_details 'calc w=1/[\s^2^(Fo^2^)+(0.0679P)^2^+0.0000P] where P=(Fo^2^+2Fc^2^)/3'
_refine_ls_weighting_scheme calc
_refine_ls_wR_factor_gt 0.1245
_refine_ls_wR_factor_ref 0.1554
_reflns_number_gt 874
_reflns_number_total 1694
_reflns_threshold_expression I>2sigma(I)
_cod_data_source_file bt5447.cif
_cod_data_source_block I
_cod_original_sg_symbol_H-M 'P 21/c'
_cod_database_code 2228969
_cod_database_fobs_code 2228969

loop_
_symmetry_equiv_pos_as_xyz
'x, y, z'
'-x, y+1/2, -z+1/2'
'-x, -y, -z'
'x, -y-1/2, z-1/2'

loop_
_atom_site_type_symbol
_atom_site_label
_atom_site_fract_x
_atom_site_fract_y
_atom_site_fract_z
_atom_site_U_iso_or_equiv
_atom_site_adp_type
_atom_site_calc_flag
_atom_site_refinement_flags
_atom_site_occupancy
_atom_site_disorder_assembly
_atom_site_disorder_group
Cl Cl1 1.21054(15) 0.84106(11) 0.13668(8) 0.0912(5) Uani d . 1 . .
Cl Cl2 0.79412(19) 0.87565(15) 0.07241(8) 0.1147(6) Uani d . 1 . .
O O1 0.9705(4) 0.6849(3) 0.2551(2) 0.0966(10) Uani d . 1 . .
C C1 0.9678(5) 0.8856(4) 0.1682(2) 0.0670(10) Uani d . 1 . .
H H1 0.9707 0.9780 0.1915 0.080 Uiso calc R 1 . .
C C2 0.8918(5) 0.7929(4) 0.2428(2) 0.0627(9) Uani d . 1 . .
C C3 0.7161(5) 0.8368(3) 0.2934(2) 0.0562(9) Uani d . 1 . .
C C4 0.6500(5) 0.9690(4) 0.2946(2) 0.0662(10) Uani d . 1 . .
H H4 0.7173 1.0350 0.2629 0.079 Uiso calc R 1 . .
C C5 0.4837(5) 1.0019(4) 0.3433(3) 0.0711(10) Uani d . 1 . .
H H5 0.4403 1.0907 0.3436 0.085 Uiso calc R 1 . .
C C6 0.3800(5) 0.9072(4) 0.3915(2) 0.0662(10) Uani d . 1 . .
C C7 0.4492(6) 0.7764(4) 0.3911(3) 0.0747(11) Uani d . 1 . .
H H7 0.3823 0.7111 0.4238 0.090 Uiso calc R 1 . .
C C8 0.6142(6) 0.7406(4) 0.3439(3) 0.0691(10) Uani d . 1 . .
H H8 0.6588 0.6521 0.3453 0.083 Uiso calc R 1 . .
C C9 0.1955(5) 0.9460(5) 0.4417(3) 0.0876(13) Uani d . 1 . .
H H9A 0.2314 1.0114 0.4884 0.131 Uiso calc R 1 . .
H H9B 0.1410 0.8679 0.4701 0.131 Uiso calc R 1 . .
H H9C 0.0965 0.9834 0.3985 0.131 Uiso calc R 1 . .

loop_
_atom_site_aniso_label
_atom_site_aniso_U_11
_atom_site_aniso_U_22
_atom_site_aniso_U_33
_atom_site_aniso_U_12
_atom_site_aniso_U_13
_atom_site_aniso_U_23
Cl1 0.0822(7) 0.0892(9) 0.1049(9) 0.0029(6) 0.0303(6) -0.0065(6)
Cl2 0.1093(9) 0.1452(13) 0.0881(9) 0.0030(8) -0.0091(7) 0.0200(7)
O1 0.0959(19) 0.0598(18) 0.137(3) 0.0230(16) 0.0350(18) 0.0209(17)
C1 0.072(2) 0.050(2) 0.080(3) -0.0003(18) 0.019(2) -0.0037(18)
C2 0.065(2) 0.049(2) 0.075(2) 0.002(2) 0.0035(19) -0.0052(19)
C3 0.0566(19) 0.046(2) 0.065(2) -0.0002(17) 0.0016(17) 0.0010(17)
C4 0.062(2) 0.049(2) 0.088(3) -0.0012(19) 0.0076(19) 0.0019(18)
C5 0.067(2) 0.058(3) 0.088(3) 0.012(2) 0.007(2) 0.000(2)
C6 0.063(2) 0.073(3) 0.063(2) 0.000(2) 0.0003(18) 0.001(2)
C7 0.081(3) 0.068(3) 0.076(3) -0.007(2) 0.016(2) 0.007(2)
C8 0.080(2) 0.051(2) 0.076(3) 0.000(2) 0.003(2) 0.0040(19)
C9 0.070(2) 0.113(4) 0.081(3) 0.009(2) 0.014(2) 0.002(2)

loop_
_atom_type_symbol
_atom_type_description
_atom_type_scat_dispersion_real
_atom_type_scat_dispersion_imag
_atom_type_scat_source
C C 0.0033 0.0016 'International Tables Vol C Tables 4.2.6.8 and 6.1.1.4'
H H 0.0000 0.0000 'International Tables Vol C Tables 4.2.6.8 and 6.1.1.4'
O O 0.0106 0.0060 'International Tables Vol C Tables 4.2.6.8 and 6.1.1.4'
Cl Cl 0.1484 0.1585 'International Tables Vol C Tables 4.2.6.8 and 6.1.1.4'

loop_
_geom_angle_atom_site_label_1
_geom_angle_atom_site_label_2
_geom_angle_atom_site_label_3
_geom_angle_site_symmetry_1
_geom_angle_site_symmetry_3
_geom_angle
_geom_angle_publ_flag
C2 C1 Cl1 . . 111.9(3) ?
C2 C1 Cl2 . . 107.2(2) ?
Cl1 C1 Cl2 . . 110.86(19) ?
C2 C1 H1 . . 109.0 ?
Cl1 C1 H1 . . 109.0 ?
Cl2 C1 H1 . . 109.0 ?
O1 C2 C3 . . 122.6(3) ?
O1 C2 C1 . . 119.2(3) ?
C3 C2 C1 . . 118.1(3) ?
C4 C3 C8 . . 118.7(3) ?
C4 C3 C2 . . 123.1(3) ?
C8 C3 C2 . . 118.2(3) ?
C5 C4 C3 . . 119.6(3) ?
C5 C4 H4 . . 120.2 ?
C3 C4 H4 . . 120.2 ?
C6 C5 C4 . . 122.0(4) ?
C6 C5 H5 . . 119.0 ?
C4 C5 H5 . . 119.0 ?
C5 C6 C7 . . 117.9(3) ?
C5 C6 C9 . . 120.6(4) ?
C7 C6 C9 . . 121.5(4) ?
C8 C7 C6 . . 121.5(4) ?
C8 C7 H7 . . 119.2 ?
C6 C7 H7 . . 119.2 ?
C7 C8 C3 . . 120.2(4) ?
C7 C8 H8 . . 119.9 ?
C3 C8 H8 . . 119.9 ?
C6 C9 H9A . . 109.5 ?
C6 C9 H9B . . 109.5 ?
H9A C9 H9B . . 109.5 ?
C6 C9 H9C . . 109.5 ?
H9A C9 H9C . . 109.5 ?
H9B C9 H9C . . 109.5 ?

loop_
_geom_bond_atom_site_label_1
_geom_bond_atom_site_label_2
_geom_bond_site_symmetry_2
_geom_bond_distance
_geom_bond_publ_flag
Cl1 C1 . 1.756(4) ?
Cl2 C1 . 1.761(4) ?
O1 C2 . 1.206(4) ?
C1 C2 . 1.527(5) ?
C1 H1 . 0.9800 ?
C2 C3 . 1.476(5) ?
C3 C4 . 1.388(5) ?
C3 C8 . 1.401(5) ?
C4 C5 . 1.380(5) ?
C4 H4 . 0.9300 ?
C5 C6 . 1.378(5) ?
C5 H5 . 0.9300 ?
C6 C7 . 1.382(5) ?
C6 C9 . 1.508(5) ?
C7 C8 . 1.369(5) ?
C7 H7 . 0.9300 ?
C8 H8 . 0.9300 ?
C9 H9A . 0.9600 ?
C9 H9B . 0.9600 ?
C9 H9C . 0.9600 ?

loop_
_geom_hbond_atom_site_label_D
_geom_hbond_atom_site_label_H
_geom_hbond_atom_site_label_A
_geom_hbond_site_symmetry_A
_geom_hbond_distance_DH
_geom_hbond_distance_HA
_geom_hbond_distance_DA
_geom_hbond_angle_DHA
C4 H4 O1 2_755 0.93 2.58 3.42 150

loop_
_geom_torsion_atom_site_label_1
_geom_torsion_atom_site_label_2
_geom_torsion_atom_site_label_3
_geom_torsion_atom_site_label_4
_geom_torsion_site_symmetry_1
_geom_torsion_site_symmetry_2
_geom_torsion_site_symmetry_3
_geom_torsion_site_symmetry_4
_geom_torsion
_geom_torsion_publ_flag
Cl1 C1 C2 O1 . . . . -19.0(4) ?
Cl2 C1 C2 O1 . . . . 102.8(3) ?
Cl1 C1 C2 C3 . . . . 164.5(2) ?
Cl2 C1 C2 C3 . . . . -73.7(3) ?
O1 C2 C3 C4 . . . . 166.2(4) ?
C1 C2 C3 C4 . . . . -17.4(5) ?
O1 C2 C3 C8 . . . . -12.5(5) ?
C1 C2 C3 C8 . . . . 163.8(3) ?
C8 C3 C4 C5 . . . . -1.6(5) ?
C2 C3 C4 C5 . . . . 179.7(3) ?
C3 C4 C5 C6 . . . . 0.1(6) ?
C4 C5 C6 C7 . . . . 1.0(5) ?
C4 C5 C6 C9 . . . . -178.3(3) ?
C5 C6 C7 C8 . . . . -0.7(5) ?
C9 C6 C7 C8 . . . . 178.5(3) ?
C6 C7 C8 C3 . . . . -0.7(5) ?
C4 C3 C8 C7 . . . . 1.9(5) ?
C2 C3 C8 C7 . . . . -179.4(3) ?

loop_
_cod_related_entry_id
_cod_related_entry_database
_cod_related_entry_code
1 ChemSpider 501411
